data_7249387
loop_
_publ_author_name
'Wu, Si-Tong'
'Ruan, Zhijun'
'Tian, Zhengfang'
'Shi, Le'
'Yang, Jiong'
'Shao, Dong'

_publ_section_title
;
 Construction, structures, and magnetic studies of two cobalt(ii) and
 nickel(ii) coordination polymers displaying bex topology
;
_journal_issue 41
_journal_name_full CrystEngComm
_journal_page_first 5850
_journal_page_last 5858
_journal_paper_doi 10.1039/D4CE00935E
_journal_volume 26
_journal_year 2024
_chemical_formula_moiety 'C11 H11 N Ni O6'
_chemical_formula_sum 'C11 H11 N Ni O6'
_chemical_formula_weight 311.92
_space_group_crystal_system monoclinic
_space_group_IT_number 12
_space_group_name_Hall '-C 2y'
_space_group_name_H-M_alt 'C 1 2/m 1'
_atom_sites_solution_hydrogens mixed
_atom_sites_solution_primary dual
_audit_creation_date 2024-09-12
_audit_creation_method
;
Olex2 1.5
(compiled 2024.02.16 svn.r378c4104 for OlexSys, GUI svn.r6928)
;
_audit_update_record
;
2024-09-12 deposited with the CCDC.	2024-09-25 downloaded from the CCDC.
;
_cell_angle_alpha 90
_cell_angle_beta 102.954(5)
_cell_angle_gamma 90
_cell_formula_units_Z 4
_cell_length_a 17.078(2)
_cell_length_b 9.7734(14)
_cell_length_c 7.2286(11)
_cell_measurement_reflns_used 7165
_cell_measurement_temperature 273.15
_cell_measurement_theta_max 27.50
_cell_measurement_theta_min 2.42
_cell_volume 1175.8(3)
_computing_cell_refinement 'SAINT V8.40B (?, 2016)'
_computing_data_reduction 'SAINT V8.40B (?, 2016)'
_computing_molecular_graphics 'Olex2 1.5 (Dolomanov et al., 2009)'
_computing_publication_material 'Olex2 1.5 (Dolomanov et al., 2009)'
_computing_structure_refinement 'XL  (Sheldrick, 2008)'
_computing_structure_solution 'SHELXT 2018/2 (Sheldrick, 2018)'
_diffrn_ambient_temperature 273.15
_diffrn_measured_fraction_theta_full 0.978
_diffrn_measured_fraction_theta_max 0.981
_diffrn_measurement_device_type 'Bruker APEX-II CCD'
_diffrn_measurement_method '\f and \w scans'
_diffrn_radiation_type MoK\a
_diffrn_radiation_wavelength 0.71073
_diffrn_reflns_av_R_equivalents 0.0568
_diffrn_reflns_av_unetI/netI 0.0350
_diffrn_reflns_Laue_measured_fraction_full 0.978
_diffrn_reflns_Laue_measured_fraction_max 0.981
_diffrn_reflns_limit_h_max 22
_diffrn_reflns_limit_h_min -21
_diffrn_reflns_limit_k_max 12
_diffrn_reflns_limit_k_min -11
_diffrn_reflns_limit_l_max 9
_diffrn_reflns_limit_l_min -9
_diffrn_reflns_number 9881
_diffrn_reflns_point_group_measured_fraction_full 0.978
_diffrn_reflns_point_group_measured_fraction_max 0.981
_diffrn_reflns_theta_full 25.242
_diffrn_reflns_theta_max 27.497
_diffrn_reflns_theta_min 2.417
_diffrn_standards_number 0
_exptl_absorpt_coefficient_mu 1.673
_exptl_absorpt_correction_T_max 0.7456
_exptl_absorpt_correction_T_min 0.5051
_exptl_absorpt_correction_type multi-scan
_exptl_absorpt_process_details
;
SADABS-2016/2 (Bruker,2016/2) was used for absorption correction.
wR2(int) was 0.1450 before and 0.0724 after correction.
The Ratio of minimum to maximum transmission is 0.6774.
The \l/2 correction factor is Not present.
;
_exptl_crystal_colour 'clear light green'
_exptl_crystal_colour_lustre clear
_exptl_crystal_colour_modifier light
_exptl_crystal_colour_primary green
_exptl_crystal_density_diffrn 1.762
_exptl_crystal_description block
_exptl_crystal_F_000 640
_exptl_crystal_size_max 0.13
_exptl_crystal_size_mid 0.12
_exptl_crystal_size_min 0.09
_refine_diff_density_max 1.652
_refine_diff_density_min -2.151
_refine_diff_density_rms 0.127
_refine_ls_extinction_method none
_refine_ls_goodness_of_fit_ref 1.066
_refine_ls_hydrogen_treatment constr
_refine_ls_matrix_type full
_refine_ls_number_parameters 94
_refine_ls_number_reflns 1410
_refine_ls_number_restraints 13
_refine_ls_restrained_S_all 1.069
_refine_ls_R_factor_all 0.0565
_refine_ls_R_factor_gt 0.0555
_refine_ls_shift/su_max 0.000
_refine_ls_shift/su_mean 0.000
_refine_ls_structure_factor_coef Fsqd
_refine_ls_weighting_details 'w=1/[\s^2^(Fo^2^)+(0.0647P)^2^+9.1590P] where P=(Fo^2^+2Fc^2^)/3'
_refine_ls_weighting_scheme calc
_refine_ls_wR_factor_gt 0.1397
_refine_ls_wR_factor_ref 0.1404
_reflns_Friedel_coverage 0.000
_reflns_number_gt 1363
_reflns_number_total 1410
_reflns_threshold_expression 'I > 2\s(I)'
_cod_data_source_file d4ce00935e2.cif
_cod_data_source_block Ni
_cod_depositor_comments 'Adding full bibliography for 7249387--7249388.cif.'
_cod_database_code 7249387
_shelx_shelxl_version_number 2017/1
_shelx_space_group_comment
;
The symmetry employed for this shelxl refinement is uniquely defined
by the following loop, which should always be used as a source of
symmetry information in preference to the above space-group names.
They are only intended as comments.
;
_shelx_estimated_absorpt_t_max 0.864
_shelx_estimated_absorpt_t_min 0.812
_olex2_refinement_description
;
1. Fixed Uiso
 At 1.2 times of:
  All C(H) groups, All C(H,H) groups
 At 1.5 times of:
  All O(H,H) groups
2. Restrained distances
 C5-O2 \\sim C5-O4
 with sigma of 0.02
3. Uiso/Uaniso restraints and constraints
Uanis(C3) \\sim Ueq, Uanis(C2) \\sim Ueq, Uanis(C4) \\sim Ueq, Uanis(C5) \\sim
Ueq: with sigma of 0 and sigma for terminal atoms of 0.01
Uanis(O2) \\sim Ueq: with sigma of 0.001 and sigma for terminal atoms of 0.002
Uanis(O4) \\sim Ueq, Uanis(O2) \\sim Ueq: with sigma of 0.005 and sigma for
terminal atoms of 0.01
Uanis(C5) = Uanis(C4) = Uanis(C3) = Uanis(C2)
Uanis(O2) = Uanis(O4)
4. Others
 Sof(O4)=0.5*(1-FVAR(2))
 Sof(O2)=0.5*FVAR(2)
 Fixed Sof: H4B(0.5) H4A(0.5)
5.a Rotating group:
 O1(H1A,H1B)
5.b Secondary CH2 refined with riding coordinates:
 C4(H4B,H4A)
5.c Aromatic/amide H refined with riding coordinates:
 C7(H7), C1(H1), C2(H2)
;
_olex2_submission_special_instructions 'No special instructions were received'

loop_
_space_group_symop_operation_xyz
'x, y, z'
'-x, y, -z'
'x+1/2, y+1/2, z'
'-x+1/2, y+1/2, -z'
'-x, -y, -z'
'x, -y, z'
'-x+1/2, -y+1/2, -z'
'x+1/2, -y+1/2, z'

loop_
_atom_site_label
_atom_site_type_symbol
_atom_site_fract_x
_atom_site_fract_y
_atom_site_fract_z
_atom_site_U_iso_or_equiv
_atom_site_adp_type
_atom_site_occupancy
_atom_site_site_symmetry_order
_atom_site_calc_flag
_atom_site_refinement_flags_posn
_atom_site_refinement_flags_adp
_atom_site_refinement_flags_occupancy
_atom_site_disorder_assembly
_atom_site_disorder_group
Ni1 Ni 0.24894(3) 0.500000 0.59425(8) 0.0182(2) Uani 1 2 d S T P . .
O5 O 0.17339(14) 0.6112(3) 1.3696(4) 0.0254(5) Uani 1 1 d . . . . .
O3 O 0.1511(6) 0.500000 0.7151(8) 0.0353(16) Uani 1 2 d S T P A .
O1 O 0.30338(16) 0.6460(3) 0.7825(4) 0.0312(6) Uani 1 1 d . . . . .
H1A H 0.310458 0.645214 0.903716 0.047 Uiso 1 1 d R U . . .
H1B H 0.324452 0.721557 0.758077 0.047 Uiso 1 1 d R U . . .
N1 N 0.3388(2) 0.500000 0.4455(6) 0.0233(8) Uani 1 2 d S T P A .
C8 C 0.0716(3) 0.500000 1.1380(6) 0.0199(9) Uani 1 2 d S T P . .
C9 C 0.1452(3) 0.500000 1.2974(6) 0.0192(9) Uani 1 2 d S T P . .
C6 C 0.0739(3) 0.500000 0.9461(7) 0.0235(10) Uani 1 2 d S T P A .
C7 C 0.0019(3) 0.500000 0.8099(7) 0.0237(10) Uani 1 2 d S T P . .
H7 H 0.003076 0.500000 0.681926 0.028 Uiso 1 2 calc R U P . .
C1 C 0.3667(2) 0.6171(5) 0.3875(6) 0.0354(9) Uani 1 1 d . . . . .
H1 H 0.348126 0.699582 0.425407 0.043 Uiso 1 1 calc R U . A .
C5 C 0.1529(4) 0.500000 0.8868(9) 0.0518(9) Uani 1 2 d DS T P . .
C3 C 0.4510(4) 0.500000 0.2163(9) 0.0518(9) Uani 1 2 d S T P . .
C2 C 0.4218(3) 0.6202(7) 0.2741(6) 0.0518(9) Uani 1 1 d . . . . .
H2 H 0.439176 0.703725 0.236442 0.062 Uiso 1 1 calc R U . . .
C4 C 0.5135(4) 0.500000 0.0980(9) 0.0518(9) Uani 1 2 d S T P . .
H4B H 0.547291 0.579886 0.132841 0.062 Uiso 0.5 1 calc R U P . .
H4A H 0.547291 0.420114 0.132841 0.062 Uiso 0.5 1 calc R U P . .
O2 O 0.16(4) 0.500000 0.71(3) 0.0386(17) Uani 0.024(14) 2 d DS TU P A 1
O4 O 0.2145(3) 0.4603(6) 1.0114(8) 0.0386(17) Uani 0.488(7) 1 d D U P A 2

loop_
_atom_site_aniso_label
_atom_site_aniso_U_11
_atom_site_aniso_U_22
_atom_site_aniso_U_33
_atom_site_aniso_U_23
_atom_site_aniso_U_13
_atom_site_aniso_U_12
Ni1 0.0142(3) 0.0257(4) 0.0164(3) 0.000 0.0066(2) 0.000
O5 0.0230(11) 0.0257(13) 0.0262(12) 0.0001(10) 0.0025(9) -0.0021(10)
O3 0.019(3) 0.069(3) 0.0211(18) 0.000 0.0114(14) 0.000
O1 0.0389(15) 0.0315(14) 0.0240(12) -0.0024(11) 0.0085(11) -0.0084(11)
N1 0.0186(18) 0.034(2) 0.0196(18) 0.000 0.0088(15) 0.000
C8 0.018(2) 0.026(2) 0.016(2) 0.000 0.0058(16) 0.000
C9 0.0138(19) 0.029(2) 0.017(2) 0.000 0.0093(16) 0.000
C6 0.019(2) 0.036(3) 0.016(2) 0.000 0.0069(17) 0.000
C7 0.019(2) 0.036(3) 0.019(2) 0.000 0.0093(17) 0.000
C1 0.0335(19) 0.040(2) 0.038(2) 0.0027(17) 0.0190(16) -0.0052(17)
C5 0.0297(13) 0.099(3) 0.0312(14) 0.000 0.0162(11) 0.000
C3 0.0297(13) 0.099(3) 0.0312(14) 0.000 0.0162(11) 0.000
C2 0.0297(13) 0.099(3) 0.0312(14) 0.000 0.0162(11) 0.000
C4 0.0297(13) 0.099(3) 0.0312(14) 0.000 0.0162(11) 0.000
O2 0.0367(18) 0.0424(19) 0.0372(18) 0.000 0.0097(10) 0.000
O4 0.0367(18) 0.0424(19) 0.0372(18) 0.000 0.0097(10) 0.000

loop_
_atom_type_symbol
_atom_type_description
_atom_type_scat_dispersion_real
_atom_type_scat_dispersion_imag
_atom_type_scat_source
C C 0.0033 0.0016 'International Tables Vol C Tables 4.2.6.8 and 6.1.1.4'
H H 0.0000 0.0000 'International Tables Vol C Tables 4.2.6.8 and 6.1.1.4'
N N 0.0061 0.0033 'International Tables Vol C Tables 4.2.6.8 and 6.1.1.4'
Ni Ni 0.3393 1.1124 'International Tables Vol C Tables 4.2.6.8 and 6.1.1.4'
O O 0.0106 0.0060 'International Tables Vol C Tables 4.2.6.8 and 6.1.1.4'

loop_
_geom_angle_atom_site_label_1
_geom_angle_atom_site_label_2
_geom_angle_atom_site_label_3
_geom_angle
_geom_angle_site_symmetry_1
_geom_angle_site_symmetry_3
_geom_angle_publ_flag
O5 Ni1 O5 61.33(14) 6_564 1_554 ?
O5 Ni1 C9 30.69(7) 1_554 1_554 ?
O5 Ni1 C9 30.69(7) 6_564 1_554 ?
O3 Ni1 O5 85.0(2) . 6_564 ?
O3 Ni1 O5 85.0(2) . 1_554 ?
O3 Ni1 N1 174.0(3) . . ?
O3 Ni1 C9 82.8(3) . 1_554 ?
O1 Ni1 O5 165.85(11) 6_565 1_554 ?
O1 Ni1 O5 165.85(11) . 6_564 ?
O1 Ni1 O5 104.96(11) 6_565 6_564 ?
O1 Ni1 O5 104.96(11) . 1_554 ?
O1 Ni1 O3 90.51(18) 6_565 . ?
O1 Ni1 O3 90.51(18) . . ?
O1 Ni1 O1 88.45(16) . 6_565 ?
O1 Ni1 N1 93.80(11) . . ?
O1 Ni1 N1 93.80(11) 6_565 . ?
O1 Ni1 C9 135.40(8) 6_565 1_554 ?
O1 Ni1 C9 135.40(8) . 1_554 ?
N1 Ni1 O5 89.83(12) . 1_554 ?
N1 Ni1 O5 89.83(12) . 6_564 ?
N1 Ni1 C9 91.15(15) . 1_554 ?
O2 Ni1 O5 86(10) . 6_564 ?
O2 Ni1 O5 86(10) . 1_554 ?
O2 Ni1 O3 1(10) . . ?
O2 Ni1 O1 90(9) . . ?
O2 Ni1 O1 90(9) . 6_565 ?
O2 Ni1 N1 175(10) . . ?
O2 Ni1 C9 84(10) . 1_554 ?
C9 O5 Ni1 89.2(2) . 1_556 ?
C5 O3 Ni1 126.1(8) . . ?
Ni1 O1 H1A 127.8 . . ?
Ni1 O1 H1B 127.8 . . ?
H1A O1 H1B 104.4 . . ?
C1 N1 Ni1 121.4(2) . . ?
C1 N1 Ni1 121.4(2) 6_565 . ?
C1 N1 C1 117.0(5) 6_565 . ?
C6 C8 C9 123.9(4) . . ?
C7 C8 C9 116.3(4) 5_567 . ?
C7 C8 C6 119.8(4) 5_567 . ?
O5 C9 Ni1 60.1(2) 6_565 1_556 ?
O5 C9 Ni1 60.1(2) . 1_556 ?
O5 C9 O5 120.1(4) 6_565 . ?
O5 C9 C8 119.8(2) 6_565 . ?
O5 C9 C8 119.7(2) . . ?
C8 C9 Ni1 170.0(3) . 1_556 ?
C8 C6 C5 120.6(5) . . ?
C7 C6 C8 119.1(4) . . ?
C7 C6 C5 120.3(5) . . ?
C8 C7 C6 121.1(4) 5_567 . ?
C8 C7 H7 119.4 5_567 . ?
C6 C7 H7 119.4 . . ?
N1 C1 H1 118.6 . . ?
N1 C1 C2 122.8(5) . . ?
C2 C1 H1 118.6 . . ?
O3 C5 C6 117.7(7) . . ?
O3 C5 O2 6(10) . . ?
O3 C5 O4 122.6(7) . . ?
O3 C5 O4 122.6(7) . 6_565 ?
O2 C5 C6 124(10) . . ?
O4 C5 C6 116.5(5) . . ?
O4 C5 C6 116.5(5) 6_565 . ?
O4 C5 O4 35.2(5) . 6_565 ?
C2 C3 C2 117.1(6) 6_565 . ?
C2 C3 C4 121.5(3) . . ?
C2 C3 C4 121.5(3) 6_565 . ?
C1 C2 H2 119.9 . . ?
C3 C2 C1 120.2(6) . . ?
C3 C2 H2 119.9 . . ?
C3 C4 H4B 107.9 . . ?
C3 C4 H4A 107.9 . . ?
C4 C4 C3 117.6(7) 5_665 . ?
C4 C4 H4B 107.9 5_665 . ?
C4 C4 H4A 107.9 5_665 . ?
H4B C4 H4A 107.2 . . ?
C5 O2 Ni1 133(10) . . ?
O4 O4 C5 72.4(3) 6_565 . ?

loop_
_geom_bond_atom_site_label_1
_geom_bond_atom_site_label_2
_geom_bond_distance
_geom_bond_site_symmetry_2
_geom_bond_publ_flag
Ni1 O5 2.132(3) 6_564 ?
Ni1 O5 2.132(3) 1_554 ?
Ni1 O3 2.052(8) . ?
Ni1 O1 2.046(3) . ?
Ni1 O1 2.046(3) 6_565 ?
Ni1 N1 2.062(4) . ?
Ni1 C9 2.457(5) 1_554 ?
Ni1 O2 1.9(5) . ?
O5 C9 1.254(3) . ?
O3 C5 1.234(8) . ?
O1 H1A 0.8574 . ?
O1 H1B 0.8570 . ?
N1 C1 1.342(5) . ?
N1 C1 1.342(5) 6_565 ?
C8 C9 1.503(6) . ?
C8 C6 1.396(6) . ?
C8 C7 1.390(6) 5_567 ?
C6 C7 1.391(7) . ?
C6 C5 1.505(7) . ?
C7 H7 0.9300 . ?
C1 H1 0.9300 . ?
C1 C2 1.380(5) . ?
C5 O2 1.28(2) . ?
C5 O4 1.282(9) . ?
C5 O4 1.282(9) 6_565 ?
C3 C2 1.377(7) 6_565 ?
C3 C2 1.377(7) . ?
C3 C4 1.511(8) . ?
C2 H2 0.9300 . ?
C4 C4 1.388(13) 5_665 ?
C4 H4B 0.9700 . ?
C4 H4A 0.9700 . ?
O4 O4 0.775(12) 6_565 ?

loop_
_geom_torsion_atom_site_label_1
_geom_torsion_atom_site_label_2
_geom_torsion_atom_site_label_3
_geom_torsion_atom_site_label_4
_geom_torsion
_geom_torsion_site_symmetry_1
_geom_torsion_site_symmetry_2
_geom_torsion_site_symmetry_3
_geom_torsion_site_symmetry_4
_geom_torsion_publ_flag
Ni1 O5 C9 O5 -4.5(4) 1_556 . . 6_565 ?
Ni1 O5 C9 C8 168.5(4) 1_556 . . . ?
Ni1 O3 C5 C6 180.000(1) . . . . ?
Ni1 O3 C5 O2 0.00(12) . . . . ?
Ni1 O3 C5 O4 21.0(4) . . . 6_565 ?
Ni1 O3 C5 O4 -21.0(4) . . . . ?
Ni1 N1 C1 C2 -174.3(3) . . . . ?
O3 C5 O2 Ni1 180.00(13) . . . . ?
O3 C5 O4 O4 101.7(4) . . . 6_565 ?
N1 C1 C2 C3 -0.4(7) . . . . ?
C8 C6 C7 C8 0.000(2) . . . 5_567 ?
C8 C6 C5 O3 180.000(2) . . . . ?
C8 C6 C5 O2 180.00(8) . . . . ?
C8 C6 C5 O4 19.8(3) . . . . ?
C8 C6 C5 O4 -19.8(3) . . . 6_565 ?
C9 C8 C6 C7 180.000(2) . . . . ?
C9 C8 C6 C5 0.000(2) . . . . ?
C6 C8 C9 O5 -93.5(4) . . . 6_565 ?
C6 C8 C9 O5 93.5(4) . . . . ?
C6 C5 O2 Ni1 180.00(3) . . . . ?
C6 C5 O4 O4 -99.1(3) . . . 6_565 ?
C7 C8 C9 O5 86.5(4) 5_567 . . 6_565 ?
C7 C8 C9 O5 -86.5(4) 5_567 . . . ?
C7 C8 C6 C7 0.000(2) 5_567 . . . ?
C7 C8 C6 C5 180.000(2) 5_567 . . . ?
C7 C6 C5 O3 0.000(2) . . . . ?
C7 C6 C5 O2 0.00(10) . . . . ?
C7 C6 C5 O4 -160.2(3) . . . . ?
C7 C6 C5 O4 160.2(3) . . . 6_565 ?
C1 N1 C1 C2 -0.3(8) 6_565 . . . ?
C5 C6 C7 C8 180.000(1) . . . 5_567 ?
C2 C3 C2 C1 1.1(9) 6_565 . . . ?
C2 C3 C4 C4 90.6(6) 6_565 . . 5_665 ?
C2 C3 C4 C4 -90.6(6) . . . 5_665 ?
C4 C3 C2 C1 -177.8(5) . . . . ?
